data_2013609
loop_
_publ_author_name
'Hodorowicz, Maciej A.'
'Czapkiewicz, Jan'
'Stadnicka, Katarzyna'

_publ_section_title
;
 Benzyltripropylammonium bromide: a structure in polar space group
 <i>P</i>4~2~<i>bc</i>
;
_journal_issue 10
_journal_name_full 'Acta Crystallographica Section C'
_journal_page_first o547
_journal_page_last o549
_journal_paper_doi 10.1107/S0108270103018651
_journal_volume 59
_journal_year 2003
_chemical_formula_iupac 'C16 H28 Br N'
_chemical_formula_moiety 'C16 H28 N + , Br -'
_chemical_formula_sum 'C16 H28 Br N'
_chemical_formula_weight 314.31
_chemical_name_systematic
;
Benzyltripropylammonium bromide
;
_space_group_IT_number 106
_symmetry_cell_setting tetragonal
_symmetry_space_group_name_Hall 'P 4c -2ab'
_symmetry_space_group_name_H-M 'P 42 b c'
_atom_sites_solution_hydrogens geom
_atom_sites_solution_primary direct
_atom_sites_solution_secondary difmap
_audit_creation_method SHELXL97
_cell_angle_alpha 90
_cell_angle_beta 90
_cell_angle_gamma 90
_cell_formula_units_Z 16
_cell_length_a 22.4411(4)
_cell_length_b 22.4411(4)
_cell_length_c 13.3749(2)
_cell_measurement_reflns_used 7799
_cell_measurement_temperature 293(2)
_cell_measurement_theta_max 27.49
_cell_measurement_theta_min 1.00
_cell_volume 6735.6(2)
_computing_cell_refinement 'HKL SCALEPACK (Otwinowski & Minor, 1997)'
_computing_data_collection 'COLLECT (Nonius, 1997)'
_computing_data_reduction 'HKL DENZO and SCALEPACK (Otwinowski & Minor, 1997)'
_computing_molecular_graphics 'ORTEP-3 for Windows (Farrugia, 1999)'
_computing_publication_material SHELXL97
_computing_structure_refinement 'SHELXL97 (Sheldrick, 1997)'
_computing_structure_solution 'SIR92 (Altomare et al., 1994) and SHELXS97 (Sheldrick, 1997)'
_diffrn_ambient_temperature 293(2)
_diffrn_measured_fraction_theta_full 0.997
_diffrn_measured_fraction_theta_max 0.997
_diffrn_measurement_device '95mm CCD camera on \k-goniostat'
_diffrn_measurement_device_type 'Nonius KappaCCD area-detector'
_diffrn_measurement_method '\f and \w scans to fill Ewald sphere'
_diffrn_radiation_monochromator 'horizonally mounted graphite crystal'
_diffrn_radiation_source 'fine-focus sealed tube'
_diffrn_radiation_type MoK\a
_diffrn_radiation_wavelength 0.71073
_diffrn_reflns_av_R_equivalents 0.031
_diffrn_reflns_av_sigmaI/netI 0.043
_diffrn_reflns_limit_h_max 29
_diffrn_reflns_limit_h_min -29
_diffrn_reflns_limit_k_max 20
_diffrn_reflns_limit_k_min -20
_diffrn_reflns_limit_l_max 15
_diffrn_reflns_limit_l_min -17
_diffrn_reflns_number 14346
_diffrn_reflns_theta_full 27.47
_diffrn_reflns_theta_max 27.47
_diffrn_reflns_theta_min 3.25
_exptl_absorpt_coefficient_mu 2.428
_exptl_absorpt_correction_T_max 0.642
_exptl_absorpt_correction_T_min 0.582
_exptl_absorpt_correction_type multi-scan
_exptl_absorpt_process_details '(HKL DENZO and SCALEPACK; Otwinowski & Minor, 1997)'
_exptl_crystal_colour colourless
_exptl_crystal_density_diffrn 1.240
_exptl_crystal_density_meas ?
_exptl_crystal_density_method 'not measured'
_exptl_crystal_description prism
_exptl_crystal_F_000 2656
_exptl_crystal_size_max 0.25
_exptl_crystal_size_mid 0.20
_exptl_crystal_size_min 0.20
_refine_diff_density_max 0.25
_refine_diff_density_min -0.29
_refine_ls_abs_structure_details 'Flack (1983)'
_refine_ls_abs_structure_Flack -0.006(8)
_refine_ls_extinction_method none
_refine_ls_goodness_of_fit_ref 1.048
_refine_ls_hydrogen_treatment mixed
_refine_ls_matrix_type full
_refine_ls_number_parameters 325
_refine_ls_number_reflns 7591
_refine_ls_number_restraints 0
_refine_ls_restrained_S_all 1.048
_refine_ls_R_factor_all 0.062
_refine_ls_R_factor_gt 0.038
_refine_ls_shift/su_max 0.001
_refine_ls_shift/su_mean 0.000
_refine_ls_structure_factor_coef Fsqd
_refine_ls_weighting_details 'w = 1/[\s^2^(Fo^2^)+(0.0221P)^2^+1.9763P] where P=(Fo^2^+2Fc^2^)/3'
_refine_ls_weighting_scheme calc
_refine_ls_wR_factor_gt 0.069
_refine_ls_wR_factor_ref 0.076
_reflns_number_gt 5740
_reflns_number_total 7591
_reflns_threshold_expression I>2\s(I)
_cod_data_source_file gg1174.cif
_cod_data_source_block I
_cod_depositor_comments
;
The following automatic conversions were performed:

'_exptl_crystal_density_meas' value 'not measured' was changed to '?'
- the value is perceived as not measured.

Automatic conversion script
Id: cif_fix_values 3008 2015-01-20 13:52:24Z robertas 

The following automatic conversions were performed:

'_refine_ls_weighting_scheme' value 'calc w =
1/[\s^2^(Fo^2^)+(0.0221P)^2^+1.9763P] where P=(Fo^2^+2Fc^2^)/3' was
changed to 'calc'. New tag '_refine_ls_weighting_details' was
created. The value of the new tag was set to 'w =
1/[\s^2^(Fo^2^)+(0.0221P)^2^+1.9763P] where P=(Fo^2^+2Fc^2^)/3'.

Automatic conversion script
Id: cif_fix_values 3143 2015-03-26 13:38:13Z robertas 
;
_cod_database_code 2013609
_cod_database_fobs_code 2013609

loop_
_symmetry_equiv_pos_as_xyz
'x, y, z'
'-x, -y, z'
'-y, x, z+1/2'
'y, -x, z+1/2'
'-x+1/2, y+1/2, z'
'x+1/2, -y+1/2, z'
'y+1/2, x+1/2, z+1/2'
'-y+1/2, -x+1/2, z+1/2'

loop_
_atom_site_label
_atom_site_fract_x
_atom_site_fract_y
_atom_site_fract_z
_atom_site_U_iso_or_equiv
_atom_site_adp_type
_atom_site_calc_flag
_atom_site_refinement_flags
_atom_site_occupancy
_atom_site_disorder_assembly
_atom_site_disorder_group
_atom_site_type_symbol
Br1 1.0000 0.0000 1.14210(3) 0.05987(13) Uani d S 1 . . Br
Br2 0.5000 0.0000 0.6520 0.05580(12) Uani d S 1 . . Br
Br3 0.761147(13) -0.187038(13) 1.00905(5) 0.05642(9) Uani d . 1 . . Br
N1 1.12528(10) -0.06281(10) 1.39785(19) 0.0438(5) Uani d . 1 . . N
C1 1.07834(14) -0.10733(14) 1.4324(3) 0.0527(8) Uani d . 1 . . C
H11 1.0974 -0.1458 1.4405 0.063 Uiso calc R 1 . . H
H12 1.0640 -0.0950 1.4976 0.063 Uiso calc R 1 . . H
C11 1.02495(15) -0.11501(17) 1.3637(3) 0.0662(9) Uani d . 1 . . C
H111 1.0064 -0.0767 1.3515 0.079 Uiso calc R 1 . . H
H112 1.0377 -0.1314 1.3001 0.079 Uiso calc R 1 . . H
C12 0.98094(17) -0.15665(18) 1.4130(4) 0.0888(14) Uani d . 1 . . C
H121 0.9470 -0.1619 1.3701 0.107 Uiso calc R 1 . . H
H122 0.9682 -0.1400 1.4756 0.107 Uiso calc R 1 . . H
H123 0.9996 -0.1945 1.4246 0.107 Uiso calc R 1 . . H
C2 1.17915(14) -0.06774(15) 1.4663(2) 0.0483(8) Uani d . 1 . . C
H21 1.1979 -0.1061 1.4549 0.058 Uiso calc R 1 . . H
H22 1.2076 -0.0372 1.4473 0.058 Uiso calc R 1 . . H
C21 1.16685(18) -0.06171(19) 1.5764(3) 0.0634(10) Uani d . 1 . . C
H211 1.1409 -0.0937 1.5984 0.076 Uiso calc R 1 . . H
H212 1.1470 -0.0241 1.5896 0.076 Uiso calc R 1 . . H
C22 1.2253(2) -0.0643(2) 1.6330(3) 0.0945(14) Uani d . 1 . . C
H221 1.2177 -0.0607 1.7034 0.113 Uiso calc R 1 . . H
H222 1.2505 -0.0322 1.6116 0.113 Uiso calc R 1 . . H
H223 1.2446 -0.1016 1.6198 0.113 Uiso calc R 1 . . H
C3 1.14531(14) -0.07467(13) 1.2911(2) 0.0496(7) Uani d . 1 . . C
H31 1.1776 -0.0476 1.2753 0.060 Uiso calc R 1 . . H
H32 1.1125 -0.0654 1.2465 0.060 Uiso calc R 1 . . H
C31 1.1660(2) -0.13793(17) 1.2694(3) 0.0722(11) Uani d . 1 . . C
H311 1.1941 -0.1505 1.3203 0.087 Uiso calc R 1 . . H
H312 1.1322 -0.1648 1.2713 0.087 Uiso calc R 1 . . H
C32 1.1950(2) -0.14114(19) 1.1688(3) 0.0837(12) Uani d . 1 . . C
H321 1.2078 -0.1813 1.1562 0.100 Uiso calc R 1 . . H
H322 1.2289 -0.1150 1.1673 0.100 Uiso calc R 1 . . H
H323 1.1670 -0.1292 1.1184 0.100 Uiso calc R 1 . . H
C4 1.09752(12) -0.00034(13) 1.4018(2) 0.0467(6) Uani d . 1 . . C
H41 1.0646 0.0011 1.3548 0.056 Uiso calc R 1 . . H
H42 1.0811 0.0058 1.4681 0.056 Uiso calc R 1 . . H
C41 1.13932(13) 0.05047(12) 1.3787(2) 0.0439(7) Uani d . 1 . . C
C42 1.14464(14) 0.07202(14) 1.2815(2) 0.0516(8) Uani d . 1 . . C
H421 1.1236 0.0538 1.2300 0.062 Uiso calc R 1 . . H
C43 1.18101(17) 0.12035(16) 1.2606(3) 0.0670(10) Uani d . 1 . . C
H431 1.1846 0.1340 1.1953 0.080 Uiso calc R 1 . . H
C44 1.21179(17) 0.14816(15) 1.3360(3) 0.0668(10) Uani d . 1 . . C
H441 1.2367 0.1801 1.3215 0.080 Uiso calc R 1 . . H
C45 1.20582(18) 0.12877(16) 1.4326(3) 0.0721(10) Uani d . 1 . . C
H451 1.2260 0.1481 1.4839 0.086 Uiso calc R 1 . . H
C46 1.16983(17) 0.08044(15) 1.4536(3) 0.0628(9) Uani d . 1 . . C
H461 1.1660 0.0677 1.5195 0.075 Uiso calc R 1 . . H
N2 0.62845(10) -0.04681(10) 0.90576(17) 0.0390(5) Uani d . 1 . . N
C5 0.59141(13) -0.09908(13) 0.9408(2) 0.0443(7) Uani d . 1 . . C
H51 0.5765 -0.0902 1.0072 0.053 Uiso calc R 1 . . H
H52 0.6172 -0.1336 0.9464 0.053 Uiso calc R 1 . . H
C51 0.53898(14) -0.11549(14) 0.8748(2) 0.0560(8) Uani d . 1 . . C
H511 0.5127 -0.0815 0.8676 0.067 Uiso calc R 1 . . H
H512 0.5531 -0.1267 0.8089 0.067 Uiso calc R 1 . . H
C52 0.50548(16) -0.16680(15) 0.9212(3) 0.0695(10) Uani d . 1 . . C
H521 0.4722 -0.1772 0.8795 0.083 Uiso calc R 1 . . H
H522 0.4913 -0.1554 0.9861 0.083 Uiso calc R 1 . . H
H523 0.5316 -0.2005 0.9274 0.083 Uiso calc R 1 . . H
C6 0.68219(13) -0.04064(15) 0.97385(19) 0.0449(7) Uani d . 1 . . C
H61 0.7087 -0.0739 0.9611 0.054 Uiso calc R 1 . . H
H62 0.7033 -0.0046 0.9555 0.054 Uiso calc R 1 . . H
C61 0.66964(16) -0.03840(16) 1.0846(2) 0.0549(8) Uani d . 1 . . C
H611 0.6595 -0.0779 1.1087 0.066 Uiso calc R 1 . . H
H612 0.6362 -0.0122 1.0975 0.066 Uiso calc R 1 . . H
C62 0.72470(18) -0.0156(2) 1.1387(3) 0.0851(13) Uani d . 1 . . C
H621 0.7170 -0.0140 1.2093 0.102 Uiso calc R 1 . . H
H622 0.7344 0.0236 1.1149 0.102 Uiso calc R 1 . . H
H623 0.7575 -0.0420 1.1262 0.102 Uiso calc R 1 . . H
C7 0.65076(13) -0.05582(13) 0.7990(2) 0.0433(6) Uani d . 1 . . C
H71 0.6172 -0.0512 0.7539 0.052 Uiso calc R 1 . . H
H72 0.6790 -0.0243 0.7838 0.052 Uiso calc R 1 . . H
C71 0.68038(17) -0.11522(16) 0.7768(2) 0.0603(9) Uani d . 1 . . C
H711 0.7111 -0.1232 0.8260 0.072 Uiso calc R 1 . . H
H712 0.6511 -0.1470 0.7801 0.072 Uiso calc R 1 . . H
C72 0.70748(17) -0.11280(17) 0.6737(2) 0.0674(10) Uani d . 1 . . C
H721 0.7266 -0.1501 0.6592 0.081 Uiso calc R 1 . . H
H722 0.7363 -0.0813 0.6709 0.081 Uiso calc R 1 . . H
H723 0.6767 -0.1055 0.6252 0.081 Uiso calc R 1 . . H
C8 0.58974(12) 0.00949(11) 0.9083(2) 0.0429(6) Uani d . 1 . . C
H81 0.5588 0.0056 0.8582 0.052 Uiso calc R 1 . . H
H82 0.5704 0.0117 0.9731 0.052 Uiso calc R 1 . . H
C81 0.62231(12) 0.06690(12) 0.8905(2) 0.0458(7) Uani d . 1 . . C
C82 0.62927(16) 0.08891(14) 0.7944(3) 0.0579(8) Uani d . 1 . . C
H821 0.6137 0.0679 0.7404 0.070 Uiso calc R 1 . . H
C83 0.6593(2) 0.14216(17) 0.7782(4) 0.0829(14) Uani d . 1 . . C
H831 0.6641 0.1566 0.7135 0.099 Uiso calc R 1 . . H
C84 0.68177(19) 0.17332(18) 0.8575(4) 0.0871(13) Uani d . 1 . . C
H841 0.7029 0.2083 0.8463 0.105 Uiso calc R 1 . . H
C85 0.6734(2) 0.15356(17) 0.9525(4) 0.0884(14) Uani d . 1 . . C
H851 0.6877 0.1758 1.0061 0.106 Uiso calc R 1 . . H
C86 0.64384(17) 0.10061(15) 0.9701(3) 0.0687(10) Uani d . 1 . . C
H861 0.6383 0.0874 1.0353 0.082 Uiso calc R 1 . . H

loop_
_atom_site_aniso_label
_atom_site_aniso_U_11
_atom_site_aniso_U_22
_atom_site_aniso_U_33
_atom_site_aniso_U_12
_atom_site_aniso_U_13
_atom_site_aniso_U_23
Br1 0.0755(3) 0.0572(3) 0.0469(3) -0.0120(3) 0.000 0.000
Br2 0.0761(3) 0.0487(3) 0.0426(3) 0.0045(2) 0.000 0.000
Br3 0.05087(16) 0.05375(17) 0.06462(16) -0.00048(13) 0.0020(2) -0.0071(2)
N1 0.0414(13) 0.0394(13) 0.0505(13) 0.0076(10) 0.0072(11) 0.0106(11)
C1 0.0461(18) 0.0436(17) 0.0685(19) 0.0008(14) 0.0075(15) 0.0161(15)
C11 0.051(2) 0.060(2) 0.087(2) -0.0070(17) -0.0059(18) 0.0207(19)
C12 0.060(2) 0.070(3) 0.136(4) -0.0137(19) -0.012(2) 0.035(3)
C2 0.0384(17) 0.0470(19) 0.0594(17) 0.0070(14) -0.0007(13) 0.0087(14)
C21 0.062(2) 0.071(3) 0.0572(19) 0.009(2) 0.0028(17) 0.0169(18)
C22 0.077(3) 0.136(4) 0.070(2) -0.007(3) -0.019(2) 0.005(3)
C3 0.0518(19) 0.0469(18) 0.0502(16) 0.0047(15) 0.0066(14) 0.0031(14)
C31 0.090(3) 0.053(2) 0.074(2) 0.013(2) 0.016(2) 0.0028(17)
C32 0.101(3) 0.070(3) 0.080(3) -0.001(2) 0.024(2) -0.017(2)
C4 0.0436(15) 0.0428(15) 0.0537(15) 0.0081(14) 0.0069(14) 0.0048(14)
C41 0.0421(16) 0.0371(16) 0.0526(17) 0.0087(12) 0.0019(13) 0.0040(13)
C42 0.056(2) 0.0481(19) 0.0510(16) 0.0002(16) -0.0027(15) 0.0084(14)
C43 0.070(3) 0.055(2) 0.076(2) 0.005(2) 0.0073(18) 0.0167(17)
C44 0.056(2) 0.0414(19) 0.103(3) -0.0002(16) -0.001(2) 0.0074(19)
C45 0.076(3) 0.050(2) 0.091(3) -0.0030(19) -0.022(2) -0.0029(19)
C46 0.084(3) 0.051(2) 0.0529(18) 0.0077(18) -0.0094(17) 0.0012(16)
N2 0.0382(13) 0.0399(13) 0.0390(11) 0.0022(10) 0.0022(10) 0.0020(10)
C5 0.0438(17) 0.0425(16) 0.0466(14) -0.0030(13) 0.0006(12) 0.0070(12)
C51 0.0515(19) 0.0473(18) 0.069(2) -0.0083(15) -0.0063(16) 0.0055(16)
C52 0.056(2) 0.060(2) 0.092(3) -0.0136(18) -0.0074(19) 0.0167(19)
C6 0.0380(16) 0.0458(17) 0.0509(17) 0.0015(14) -0.0017(12) 0.0014(13)
C61 0.055(2) 0.061(2) 0.0490(17) -0.0035(17) -0.0061(15) 0.0019(16)
C62 0.072(3) 0.123(4) 0.060(2) -0.019(2) -0.017(2) -0.005(2)
C7 0.0454(17) 0.0438(17) 0.0405(14) 0.0027(13) 0.0055(12) 0.0030(12)
C71 0.070(2) 0.056(2) 0.0552(17) 0.0167(17) 0.0041(16) -0.0007(15)
C72 0.066(2) 0.076(3) 0.0594(19) 0.0124(19) 0.0063(17) -0.0143(17)
C8 0.0400(15) 0.0388(16) 0.0501(15) 0.0070(12) 0.0047(13) 0.0014(12)
C81 0.0387(16) 0.0390(15) 0.0597(18) 0.0042(12) 0.0029(14) -0.0039(14)
C82 0.068(2) 0.0410(18) 0.065(2) 0.0017(16) 0.0114(17) 0.0038(15)
C83 0.095(3) 0.046(2) 0.108(3) 0.005(2) 0.033(3) 0.013(2)
C84 0.063(3) 0.042(2) 0.156(4) -0.0071(18) 0.006(3) 0.006(3)
C85 0.092(3) 0.049(2) 0.124(4) -0.002(2) -0.043(3) -0.007(2)
C86 0.083(3) 0.047(2) 0.076(2) 0.0017(19) -0.0170(18) -0.0097(16)

loop_
_atom_type_symbol
_atom_type_description
_atom_type_scat_dispersion_real
_atom_type_scat_dispersion_imag
_atom_type_scat_source
C C 0.0033 0.0016 'International Tables Vol C Tables 4.2.6.8 and 6.1.1.4'
H H 0.0000 0.0000 'International Tables Vol C Tables 4.2.6.8 and 6.1.1.4'
N N 0.0061 0.0033 'International Tables Vol C Tables 4.2.6.8 and 6.1.1.4'
Br Br -0.2901 2.4595 'International Tables Vol C Tables 4.2.6.8 and 6.1.1.4'

loop_
_geom_angle_atom_site_label_1
_geom_angle_atom_site_label_2
_geom_angle_atom_site_label_3
_geom_angle
_geom_angle_publ_flag
C1 N1 C2 108.6(2) y
C1 N1 C3 112.0(2) y
C2 N1 C3 108.5(2) y
C1 N1 C4 107.9(2) y
C2 N1 C4 111.6(2) y
C3 N1 C4 108.2(2) y
N1 C1 C11 115.9(2) y
C11 C1 H11 108.3 ?
N1 C1 H11 108.3 ?
C11 C1 H12 108.3 ?
N1 C1 H12 108.3 ?
H11 C1 H12 107.4 ?
C12 C11 C1 108.8(3) y
C12 C11 H111 109.9 ?
C1 C11 H111 109.9 ?
C12 C11 H112 109.9 ?
C1 C11 H112 109.9 ?
H111 C11 H112 108.3 ?
C11 C12 H121 109.5 ?
C11 C12 H122 109.5 ?
H121 C12 H122 109.5 ?
C11 C12 H123 109.5 ?
H121 C12 H123 109.5 ?
H122 C12 H123 109.5 ?
C21 C2 N1 115.9(3) y
C21 C2 H21 108.3 ?
N1 C2 H21 108.3 ?
C21 C2 H22 108.3 ?
N1 C2 H22 108.3 ?
H21 C2 H22 107.4 ?
C2 C21 C22 109.0(3) y
C2 C21 H211 109.9 ?
C22 C21 H211 109.9 ?
C2 C21 H212 109.9 ?
C22 C21 H212 109.9 ?
H211 C21 H212 108.3 ?
C21 C22 H221 109.5 ?
C21 C22 H222 109.5 ?
H221 C22 H222 109.5 ?
C21 C22 H223 109.5 ?
H221 C22 H223 109.5 ?
H222 C22 H223 109.5 ?
C31 C3 N1 115.7(2) y
N1 C3 H31 108.4 ?
C31 C3 H31 108.4 ?
N1 C3 H32 108.4 ?
C31 C3 H32 108.4 ?
H31 C3 H32 107.4 ?
C32 C31 C3 110.5(3) y
C32 C31 H311 109.6 ?
C3 C31 H311 109.6 ?
C32 C31 H312 109.6 ?
C3 C31 H312 109.6 ?
H311 C31 H312 108.1 ?
C31 C32 H321 109.5 ?
C31 C32 H322 109.5 ?
H321 C32 H322 109.5 ?
C31 C32 H323 109.5 ?
H321 C32 H323 109.5 ?
H322 C32 H323 109.5 ?
C41 C4 N1 115.5(2) y
C41 C4 H41 108.4 ?
N1 C4 H41 108.4 ?
C41 C4 H42 108.4 ?
N1 C4 H42 108.4 ?
H41 C4 H42 107.5 ?
C42 C41 C46 117.6(3) y
C46 C41 C4 121.7(3) ?
C42 C41 C4 120.5(3) ?
C43 C42 C41 120.7(3) ?
C43 C42 H421 119.7 ?
C41 C42 H421 119.7 ?
C44 C43 C42 120.3(3) ?
C44 C43 H431 119.8 ?
C42 C43 H431 119.8 ?
C45 C44 C43 119.9(3) ?
C45 C44 H441 120.0 ?
C43 C44 H441 120.0 ?
C44 C45 C46 119.9(3) ?
C44 C45 H451 120.0 ?
C46 C45 H451 120.0 ?
C45 C46 C41 121.4(3) ?
C45 C46 H461 119.3 ?
C41 C46 H461 119.3 ?
C5 N2 C6 108.8(2) y
C5 N2 C7 111.6(2) y
C6 N2 C7 108.2(2) y
C5 N2 C8 108.7(2) y
C6 N2 C8 111.2(2) y
C7 N2 C8 108.4(2) y
N2 C5 C51 115.7(2) y
N2 C5 H51 108.3 ?
C51 C5 H51 108.3 ?
N2 C5 H52 108.3 ?
C51 C5 H52 108.3 ?
H51 C5 H52 107.4 ?
C52 C51 C5 109.4(3) y
C52 C51 H511 109.8 ?
C5 C51 H511 109.8 ?
C52 C51 H512 109.8 ?
C5 C51 H512 109.8 ?
H511 C51 H512 108.2 ?
C51 C52 H521 109.5 ?
C51 C52 H522 109.5 ?
H521 C52 H522 109.5 ?
C51 C52 H523 109.5 ?
H521 C52 H523 109.5 ?
H522 C52 H523 109.5 ?
C61 C6 N2 116.4(3) y
C61 C6 H61 108.2 ?
N2 C6 H61 108.2 ?
C61 C6 H62 108.2 ?
N2 C6 H62 108.2 ?
H61 C6 H62 107.4 ?
C6 C61 C62 109.1(3) y
C6 C61 H611 109.9 ?
C62 C61 H611 109.9 ?
C6 C61 H612 109.9 ?
C62 C61 H612 109.9 ?
H611 C61 H612 108.3 ?
C61 C62 H621 109.5 ?
C61 C62 H622 109.5 ?
H621 C62 H622 109.5 ?
C61 C62 H623 109.5 ?
H621 C62 H623 109.5 ?
H622 C62 H623 109.5 ?
C71 C7 N2 116.2(2) y
C71 C7 H71 108.2 ?
N2 C7 H71 108.2 ?
C71 C7 H72 108.2 ?
N2 C7 H72 108.2 ?
H71 C7 H72 107.4 ?
C72 C71 C7 108.9(3) y
C72 C71 H711 109.9 ?
C7 C71 H711 109.9 ?
C72 C71 H712 109.9 ?
C7 C71 H712 109.9 ?
H711 C71 H712 108.3 ?
C71 C72 H721 109.5 ?
C71 C72 H722 109.5 ?
H721 C72 H722 109.5 ?
C71 C72 H723 109.5 ?
H721 C72 H723 109.5 ?
H722 C72 H723 109.5 ?
C81 C8 N2 115.3(2) y
C81 C8 H81 108.4 ?
N2 C8 H81 108.4 ?
C81 C8 H82 108.4 ?
N2 C8 H82 108.4 ?
H81 C8 H82 107.5 ?
C82 C81 C86 118.5(3) y
C82 C81 C8 120.6(3) ?
C86 C81 C8 120.9(3) ?
C81 C82 C83 120.4(4) ?
C81 C82 H821 119.8 ?
C83 C82 H821 119.8 ?
C84 C83 C82 119.9(4) ?
C84 C83 H831 120.1 ?
C82 C83 H831 120.1 ?
C85 C84 C83 120.5(4) ?
C85 C84 H841 119.7 ?
C83 C84 H841 119.7 ?
C84 C85 C86 120.4(4) ?
C84 C85 H851 119.8 ?
C86 C85 H851 119.8 ?
C85 C86 C81 120.3(4) ?
C85 C86 H861 119.9 ?
C81 C86 H861 119.9 ?

loop_
_geom_bond_atom_site_label_1
_geom_bond_atom_site_label_2
_geom_bond_site_symmetry_2
_geom_bond_distance
_geom_bond_publ_flag
N1 C1 . 1.523(4) y
N1 C2 . 1.521(4) y
N1 C3 . 1.521(4) y
N1 C4 . 1.535(4) y
C1 C11 . 1.519(5) y
C1 H11 . 0.9700 ?
C1 H12 . 0.9700 ?
C11 C12 . 1.511(5) y
C11 H111 . 0.9700 ?
C11 H112 . 0.9700 ?
C12 H121 . 0.9600 ?
C12 H122 . 0.9600 ?
C12 H123 . 0.9600 ?
C2 C21 . 1.504(4) y
C2 H21 . 0.9700 ?
C2 H22 . 0.9700 ?
C21 C22 . 1.515(5) y
C21 H211 . 0.9700 ?
C21 H212 . 0.9700 ?
C22 H221 . 0.9600 ?
C22 H222 . 0.9600 ?
C22 H223 . 0.9600 ?
C3 C31 . 1.522(5) y
C3 H31 . 0.9700 ?
C3 H32 . 0.9700 ?
C31 C32 . 1.496(5) y
C31 H311 . 0.9700 ?
C31 H312 . 0.9700 ?
C32 H321 . 0.9600 ?
C32 H322 . 0.9600 ?
C32 H323 . 0.9600 ?
C4 C41 . 1.509(4) ?
C4 H41 . 0.9700 ?
C4 H42 . 0.9700 ?
C41 C46 . 1.388(4) ?
C41 C42 . 1.393(4) ?
C42 C43 . 1.386(5) ?
C42 H421 . 0.9300 ?
C43 C44 . 1.372(5) ?
C43 H431 . 0.9300 ?
C44 C45 . 1.370(5) ?
C44 H441 . 0.9300 ?
C45 C46 . 1.381(5) ?
C45 H451 . 0.9300 ?
C46 H461 . 0.9300 ?
N2 C5 . 1.512(3) y
N2 C6 . 1.518(3) y
N2 C7 . 1.527(3) y
N2 C8 . 1.534(3) y
C5 C51 . 1.517(4) y
C5 H51 . 0.9700 ?
C5 H52 . 0.9700 ?
C51 C52 . 1.508(4) y
C51 H511 . 0.9700 ?
C51 H512 . 0.9700 ?
C52 H521 . 0.9600 ?
C52 H522 . 0.9600 ?
C52 H523 . 0.9600 ?
C6 C61 . 1.509(4) y
C6 H61 . 0.9700 ?
C6 H62 . 0.9700 ?
C61 C62 . 1.521(5) y
C61 H611 . 0.9700 ?
C61 H612 . 0.9700 ?
C62 H621 . 0.9600 ?
C62 H622 . 0.9600 ?
C62 H623 . 0.9600 ?
C7 C71 . 1.519(4) y
C7 H71 . 0.9700 ?
C7 H72 . 0.9700 ?
C71 C72 . 1.509(4) y
C71 H711 . 0.9700 ?
C71 H712 . 0.9700 ?
C72 H721 . 0.9600 ?
C72 H722 . 0.9600 ?
C72 H723 . 0.9600 ?
C8 C81 . 1.500(4) ?
C8 H81 . 0.9700 ?
C8 H82 . 0.9700 ?
C81 C82 . 1.386(4) ?
C81 C86 . 1.392(4) ?
C82 C83 . 1.389(5) ?
C82 H821 . 0.9300 ?
C83 C84 . 1.367(6) ?
C83 H831 . 0.9300 ?
C84 C85 . 1.359(6) ?
C84 H841 . 0.9300 ?
C85 C86 . 1.381(5) ?
C85 H851 . 0.9300 ?
C86 H861 . 0.9300 ?

loop_
_geom_hbond_atom_site_label_D
_geom_hbond_atom_site_label_H
_geom_hbond_atom_site_label_A
_geom_hbond_site_symmetry_A
_geom_hbond_distance_DH
_geom_hbond_distance_HA
_geom_hbond_distance_DA
_geom_hbond_angle_DHA
_geom_hbond_publ_flag
C1 H12 Br1 3_645 0.97 3.22 4.094(3) 151 ?
C4 H42 Br1 3_645 0.97 2.96 3.888(3) 161 y
C4 H41 Br1 . 0.97 3.19 4.106(3) 157 y
C8 H81 Br2 . 0.97 3.06 3.982(3) 159 y
C8 H82 Br2 7_545 0.97 2.88 3.837(3) 169 y
C61 H612 Br2 7_545 0.97 3.15 4.006(4) 148 y
C7 H71 Br2 . 0.97 3.18 4.108(3) 161 y
C82 H821 Br2 . 0.93 3.20 4.003(4) 146 y
C6 H61 Br3 . 0.97 2.87 3.762(3) 153 y
C71 H711 Br3 . 0.97 3.05 3.941(3) 153 y
C1 H11 Br3 3_645 0.97 3.04 3.964(3) 160 y
C43 H431 Br3 2_755 0.93 3.02 3.905(4) 160 y
C2 H21 Br3 3_645 0.97 3.08 3.886(3) 142 y
C31 H311 Br3 3_645 0.97 3.21 3.953(4) 134 y
C45 H451 Br3 7_645 0.93 3.22 3.956(4) 138 ?
C12 H121 Cg1 2_755 0.96 3.07 3.791(15) 133 y
C52 H521 Cg2 2_655 0.96 3.06 3.735(15) 128 y

loop_
_geom_torsion_atom_site_label_1
_geom_torsion_atom_site_label_2
_geom_torsion_atom_site_label_3
_geom_torsion_atom_site_label_4
_geom_torsion
_geom_torsion_publ_flag
C2 N1 C1 C11 -171.5(3) y
C3 N1 C1 C11 -51.7(4) y
C4 N1 C1 C11 67.3(4) y
N1 C1 C11 C12 -175.5(3) y
C1 N1 C2 C21 -53.7(4) y
C3 N1 C2 C21 -175.7(3) y
C4 N1 C2 C21 65.1(4) y
N1 C2 C21 C22 -176.9(3) y
C1 N1 C3 C31 -52.9(4) y
C2 N1 C3 C31 67.0(4) y
C4 N1 C3 C31 -171.7(3) y
N1 C3 C31 C32 -169.4(3) y
C3 N1 C4 C41 -63.8(3) ?
C2 N1 C4 C41 55.5(3) ?
C1 N1 C4 C41 174.8(3) ?
N1 C4 C41 C46 -93.1(4) ?
N1 C4 C41 C42 92.3(3) ?
C46 C41 C42 C43 2.4(5) ?
C4 C41 C42 C43 177.2(3) ?
C41 C42 C43 C44 -0.8(5) ?
C42 C43 C44 C45 -1.1(6) ?
C43 C44 C45 C46 1.4(6) ?
C44 C45 C46 C41 0.2(6) ?
C42 C41 C46 C45 -2.1(5) ?
C4 C41 C46 C45 -176.8(3) ?
C6 N2 C5 C51 -174.2(2) y
C7 N2 C5 C51 -54.9(3) y
C8 N2 C5 C51 64.6(3) y
N2 C5 C51 C52 -178.2(3) y
C5 N2 C6 C61 -51.9(4) y
C7 N2 C6 C61 -173.2(3) y
C8 N2 C6 C61 67.8(3) y
N2 C6 C61 C62 -164.7(3) y
C5 N2 C7 C71 -49.4(3) y
C6 N2 C7 C71 70.2(3) y
C8 N2 C7 C71 -169.1(3) y
N2 C7 C71 C72 -171.7(3) y
C5 N2 C8 C81 171.2(2) ?
C6 N2 C8 C81 51.5(3) ?
C7 N2 C8 C81 -67.4(3) ?
N2 C8 C81 C82 89.4(3) ?
N2 C8 C81 C86 -93.6(3) ?
C86 C81 C82 C83 2.7(5) ?
C8 C81 C82 C83 179.8(3) ?
C81 C82 C83 C84 -0.5(6) ?
C82 C83 C84 C85 -2.0(7) ?
C83 C84 C85 C86 2.2(7) ?
C84 C85 C86 C81 0.1(6) ?
C82 C81 C86 C85 -2.5(5) ?
C8 C81 C86 C85 -179.6(3) ?

loop_
_cod_related_entry_id
_cod_related_entry_database
_cod_related_entry_code
1 ChemSpider 15968232
